data_7709075
loop_
_publ_author_name
'Miller-Clark, Lyndsy A.'
'Christ, Peter E.'
'Ren, Tong'

_publ_section_title
;
 Diruthenium aryl compounds -- tuning of electrochemical responses and
 solubility
;
_journal_name_full 'Dalton Transactions'
_journal_paper_doi 10.1039/D1DT03957A
_journal_year 2022
_chemical_formula_moiety 'C64 H69 N8 O6 Ru2, 1.316(C5 H12)'
_chemical_formula_sum 'C70.57 H84.77 N8 O6 Ru2'
_chemical_formula_weight 1343.20
_space_group_crystal_system monoclinic
_space_group_IT_number 15
_space_group_name_Hall '-C 2yc'
_space_group_name_H-M_alt 'C 1 2/c 1'
_atom_sites_solution_hydrogens geom
_atom_sites_solution_primary 'dual space'
_atom_sites_solution_secondary difmap
_audit_creation_method SHELXL-2018/1
_audit_update_record
;
2021-11-19 deposited with the CCDC.	2021-12-09 downloaded from the CCDC.
;
_cell_angle_alpha 90
_cell_angle_beta 104.369(6)
_cell_angle_gamma 90
_cell_formula_units_Z 4
_cell_length_a 10.5619(12)
_cell_length_b 34.317(6)
_cell_length_c 18.756(3)
_cell_measurement_reflns_used 5947
_cell_measurement_temperature 150(2)
_cell_measurement_theta_max 28.2964
_cell_measurement_theta_min 2.3760
_cell_volume 6585.5(17)
_computing_cell_refinement 'SAINT V8.38A (Bruker, 2018)'
_computing_data_collection 'Apex3 v2019.1-0 (Bruker, 2019)'
_computing_data_reduction 'SAINT V8.38A (Bruker, 2018)'
_computing_structure_refinement
;  
SHELXL-2018/3 (Sheldrick, 2015a, 2018), 
SHELXLE Rev1117 (H\"ubschle et al., 2011)
;
_computing_structure_solution 'SHELXT (Sheldrick, 2015b)'
_diffrn_ambient_temperature 150(2)
_diffrn_detector_area_resol_mean 7.4074
_diffrn_measured_fraction_theta_full 0.998
_diffrn_measured_fraction_theta_max 0.993
_diffrn_measurement_device_type
;
Bruker AXS D8 Quest diffractometer with PhotonII charge-integrating pixel 
array detector (CPAD)
;
_diffrn_measurement_method 'omega and phi scans'
_diffrn_radiation_monochromator 'Triumph curved graphite crystal'
_diffrn_radiation_type MoK\a
_diffrn_radiation_wavelength 0.71073
_diffrn_reflns_av_R_equivalents 0.1488
_diffrn_reflns_av_unetI/netI 0.0823
_diffrn_reflns_Laue_measured_fraction_full 0.998
_diffrn_reflns_Laue_measured_fraction_max 0.993
_diffrn_reflns_limit_h_max 13
_diffrn_reflns_limit_h_min -14
_diffrn_reflns_limit_k_max 45
_diffrn_reflns_limit_k_min -45
_diffrn_reflns_limit_l_max 24
_diffrn_reflns_limit_l_min -24
_diffrn_reflns_number 43161
_diffrn_reflns_point_group_measured_fraction_full 0.998
_diffrn_reflns_point_group_measured_fraction_max 0.993
_diffrn_reflns_theta_full 25.242
_diffrn_reflns_theta_max 28.292
_diffrn_reflns_theta_min 2.584
_diffrn_source 'fine focus sealed tube X-ray source'
_diffrn_source_current '30 mA'
_diffrn_source_voltage '50 kV'
_exptl_absorpt_coefficient_mu 0.516
_exptl_absorpt_correction_T_max 0.7457
_exptl_absorpt_correction_T_min 0.6879
_exptl_absorpt_correction_type multi-scan
_exptl_absorpt_process_details
;
SADABS 2016/2: Krause, L., Herbst-Irmer, R., 
Sheldrick G.M. & Stalke D. (2015). J. Appl. Cryst. 48 3-10.
;
_exptl_crystal_colour black
_exptl_crystal_density_diffrn 1.355
_exptl_crystal_description blade
_exptl_crystal_F_000 2801
_exptl_crystal_size_max 0.170
_exptl_crystal_size_mid 0.100
_exptl_crystal_size_min 0.040
_refine_diff_density_max 1.300
_refine_diff_density_min -0.967
_refine_diff_density_rms 0.089
_refine_ls_extinction_method none
_refine_ls_goodness_of_fit_ref 0.993
_refine_ls_hydrogen_treatment constr
_refine_ls_matrix_type full
_refine_ls_number_parameters 444
_refine_ls_number_reflns 8122
_refine_ls_number_restraints 285
_refine_ls_restrained_S_all 0.996
_refine_ls_R_factor_all 0.1021
_refine_ls_R_factor_gt 0.0495
_refine_ls_shift/su_max 0.001
_refine_ls_shift/su_mean 0.000
_refine_ls_structure_factor_coef Fsqd
_refine_ls_weighting_details 'w=1/[\s^2^(Fo^2^)+(0.0664P)^2^] where P=(Fo^2^+2Fc^2^)/3'
_refine_ls_weighting_scheme calc
_refine_ls_wR_factor_gt 0.1158
_refine_ls_wR_factor_ref 0.1353
_reflns_Friedel_coverage 0.000
_reflns_number_gt 4883
_reflns_number_total 8122
_reflns_threshold_expression 'I > 2\s(I)'
_cod_data_source_file d1dt03957a2.cif
_cod_data_source_block LAM_1_25_0m
_cod_original_cell_volume 6585.6(16)
_cod_original_sg_symbol_H-M 'C 2/c'
_cod_database_code 7709075
_shelx_shelxl_version_number 2018/1
_shelx_space_group_comment
;
The symmetry employed for this shelxl refinement is uniquely defined
by the following loop, which should always be used as a source of
symmetry information in preference to the above space-group names.
They are only intended as comments.
;
_shelx_estimated_absorpt_t_min 0.917
_shelx_estimated_absorpt_t_max 0.980

loop_
_space_group_symop_operation_xyz
'x, y, z'
'-x, y, -z+1/2'
'x+1/2, y+1/2, z'
'-x+1/2, y+1/2, -z+1/2'
'-x, -y, -z'
'x, -y, z-1/2'
'-x+1/2, -y+1/2, -z'
'x+1/2, -y+1/2, z-1/2'

loop_
_atom_site_label
_atom_site_type_symbol
_atom_site_fract_x
_atom_site_fract_y
_atom_site_fract_z
_atom_site_U_iso_or_equiv
_atom_site_adp_type
_atom_site_occupancy
_atom_site_site_symmetry_order
_atom_site_calc_flag
_atom_site_refinement_flags_posn
_atom_site_refinement_flags_adp
_atom_site_refinement_flags_occupancy
_atom_site_disorder_assembly
_atom_site_disorder_group
Ru1 Ru 0.500000 0.79852(2) 0.250000 0.03245(13) Uani 1 2 d S T P . .
Ru2 Ru 0.500000 0.73013(2) 0.250000 0.03014(12) Uani 1 2 d S T P . .
O1 O 0.6868(5) 0.93940(11) 0.3626(3) 0.0892(13) Uani 1 1 d . . . . .
O2 O 0.3298(4) 0.59646(12) 0.3999(2) 0.0871(13) Uani 1 1 d . . . . .
O3 O 0.1668(4) 0.59916(11) 0.1133(2) 0.0756(10) Uani 1 1 d . U . . .
N1 N 0.4497(3) 0.79598(10) 0.35242(15) 0.0357(7) Uani 1 1 d . U . . .
N2 N 0.4009(3) 0.73037(10) 0.33009(16) 0.0358(7) Uani 1 1 d . U . . .
N3 N 0.3291(3) 0.73097(9) 0.17030(15) 0.0328(7) Uani 1 1 d . U . . .
N4 N 0.2958(3) 0.79436(10) 0.20416(15) 0.0335(7) Uani 1 1 d . U . . .
C1 C 0.500000 0.86187(17) 0.250000 0.0398(12) Uani 1 2 d S TU P . .
C2 C 0.5901(4) 0.88262(12) 0.3038(3) 0.0493(10) Uani 1 1 d . U . . .
H2 H 0.651773 0.868842 0.340668 0.059 Uiso 1 1 calc R U . . .
C3 C 0.5906(6) 0.92279(16) 0.3042(3) 0.0686(14) Uani 1 1 d . U . . .
C4 C 0.500000 0.9437(2) 0.250000 0.073(2) Uani 1 2 d S TU P . .
H4 H 0.499999 0.971405 0.250001 0.087 Uiso 1 2 calc R U P . .
C5 C 0.6899(10) 0.9792(2) 0.3645(6) 0.163(4) Uani 1 1 d . . . . .
H5A H 0.717585 0.989079 0.321681 0.245 Uiso 1 1 calc R U . . .
H5B H 0.751906 0.987935 0.409695 0.245 Uiso 1 1 calc R U . . .
H5C H 0.602629 0.989271 0.363475 0.245 Uiso 1 1 calc R U . . .
C6 C 0.4461(4) 0.82773(14) 0.3948(2) 0.0481(10) Uani 1 1 d . U . . .
H6 H 0.473705 0.851889 0.379094 0.058 Uiso 1 1 calc R U . . .
C7 C 0.4053(4) 0.82753(15) 0.4591(2) 0.0542(11) Uani 1 1 d . U . . .
H7 H 0.403299 0.850867 0.486025 0.065 Uiso 1 1 calc R U . . .
C8 C 0.3677(4) 0.79263(15) 0.4831(2) 0.0511(11) Uani 1 1 d . U . . .
H8 H 0.342046 0.791301 0.528165 0.061 Uiso 1 1 calc R U . . .
C9 C 0.3675(4) 0.75968(14) 0.44168(19) 0.0449(10) Uani 1 1 d . U . . .
H9 H 0.342023 0.735454 0.458308 0.054 Uiso 1 1 calc R U . . .
C10 C 0.4052(3) 0.76148(12) 0.37387(18) 0.0355(8) Uani 1 1 d . U . . .
C11 C 0.3182(4) 0.69885(13) 0.3393(2) 0.0412(9) Uani 1 1 d . U . . .
C12 C 0.1842(4) 0.70444(15) 0.3234(2) 0.0475(10) Uani 1 1 d . U . . .
H12 H 0.147303 0.728967 0.306096 0.057 Uiso 1 1 calc R U . . .
C13 C 0.1040(5) 0.67359(17) 0.3330(2) 0.0579(12) Uani 1 1 d . U . . .
H13 H 0.012034 0.677246 0.321446 0.070 Uiso 1 1 calc R U . . .
C14 C 0.1545(5) 0.63864(17) 0.3585(2) 0.0632(13) Uani 1 1 d . U . . .
H14 H 0.098333 0.617944 0.364588 0.076 Uiso 1 1 calc R U . . .
C15 C 0.2885(5) 0.63319(16) 0.3757(3) 0.0619(13) Uani 1 1 d . U . . .
C16 C 0.3711(4) 0.66323(14) 0.3655(2) 0.0503(10) Uani 1 1 d . U . . .
H16 H 0.462900 0.659269 0.376565 0.060 Uiso 1 1 calc R U . . .
C17 C 0.4611(7) 0.59209(18) 0.4452(4) 0.0874(19) Uani 1 1 d . U . . .
H17 H 0.523736 0.604905 0.420388 0.105 Uiso 1 1 calc R U . . .
C18 C 0.4732(7) 0.6109(2) 0.5204(3) 0.104(2) Uani 1 1 d . U . . .
H18A H 0.467344 0.639312 0.514855 0.155 Uiso 1 1 calc R U . . .
H18B H 0.557606 0.603956 0.553369 0.155 Uiso 1 1 calc R U . . .
H18C H 0.402393 0.601591 0.541294 0.155 Uiso 1 1 calc R U . . .
C19 C 0.4874(9) 0.5484(2) 0.4502(5) 0.132(3) Uani 1 1 d . U . . .
H19A H 0.474430 0.537560 0.400597 0.198 Uiso 1 1 calc R U . . .
H19B H 0.427036 0.535793 0.475222 0.198 Uiso 1 1 calc R U . . .
H19C H 0.577593 0.543665 0.478167 0.198 Uiso 1 1 calc R U . . .
C20 C 0.2103(4) 0.82253(13) 0.2127(2) 0.0398(9) Uani 1 1 d . U . . .
H20 H 0.242290 0.843869 0.244328 0.048 Uiso 1 1 calc R U . . .
C21 C 0.0793(4) 0.82153(13) 0.1776(2) 0.0446(9) Uani 1 1 d . U . . .
H21 H 0.022312 0.841771 0.184790 0.053 Uiso 1 1 calc R U . . .
C22 C 0.0321(4) 0.79029(14) 0.1315(2) 0.0444(9) Uani 1 1 d . U . . .
H22 H -0.056850 0.789650 0.104640 0.053 Uiso 1 1 calc R U . . .
C23 C 0.1141(4) 0.76060(13) 0.1250(2) 0.0397(9) Uani 1 1 d . U . . .
H23 H 0.082085 0.739221 0.093463 0.048 Uiso 1 1 calc R U . . .
C24 C 0.2475(3) 0.76145(11) 0.16503(17) 0.0325(8) Uani 1 1 d . U . . .
C25 C 0.2919(4) 0.69932(11) 0.12056(19) 0.0347(8) Uani 1 1 d . U . . .
C26 C 0.3025(4) 0.70298(13) 0.0478(2) 0.0413(9) Uani 1 1 d . U . . .
H26 H 0.332668 0.726622 0.031386 0.050 Uiso 1 1 calc R U . . .
C27 C 0.2688(4) 0.67191(13) 0.0004(2) 0.0499(10) Uani 1 1 d . U . . .
H27 H 0.275493 0.674455 -0.048998 0.060 Uiso 1 1 calc R U . . .
C28 C 0.2259(4) 0.63761(14) 0.0226(2) 0.0494(10) Uani 1 1 d . U . . .
H28 H 0.202853 0.616629 -0.011203 0.059 Uiso 1 1 calc R U . . .
C29 C 0.2160(4) 0.63334(13) 0.0948(2) 0.0493(10) Uani 1 1 d . U . . .
C30 C 0.2494(4) 0.66456(13) 0.1434(2) 0.0428(9) Uani 1 1 d . U . . .
H30 H 0.242767 0.661871 0.192734 0.051 Uiso 1 1 calc R U . . .
C31 C 0.1914(7) 0.58633(18) 0.1851(4) 0.0615(16) Uani 0.783(6) 1 d D U P A 1
H31 H 0.162520 0.607111 0.214935 0.074 Uiso 0.783(6) 1 calc R U P A 1
C32 C 0.1069(11) 0.5508(2) 0.1855(6) 0.097(3) Uani 0.783(6) 1 d D U P A 1
H32A H 0.015992 0.556988 0.160737 0.146 Uiso 0.783(6) 1 calc R U P A 1
H32B H 0.112214 0.543039 0.236423 0.146 Uiso 0.783(6) 1 calc R U P A 1
H32C H 0.137616 0.529398 0.159566 0.146 Uiso 0.783(6) 1 calc R U P A 1
C33 C 0.3315(8) 0.5779(2) 0.2188(5) 0.089(3) Uani 0.783(6) 1 d D U P A 1
H33A H 0.360369 0.556351 0.192361 0.134 Uiso 0.783(6) 1 calc R U P A 1
H33B H 0.342776 0.570693 0.270522 0.134 Uiso 0.783(6) 1 calc R U P A 1
H33C H 0.383851 0.601141 0.215645 0.134 Uiso 0.783(6) 1 calc R U P A 1
C31B C 0.135(3) 0.5629(7) 0.0845(14) 0.079(5) Uani 0.217(6) 1 d D U P A 2
H31B H 0.201323 0.555284 0.057265 0.094 Uiso 0.217(6) 1 calc R U P A 2
C32B C 0.140(4) 0.5332(9) 0.1440(17) 0.095(6) Uani 0.217(6) 1 d D U P A 2
H32D H 0.086593 0.510526 0.123265 0.143 Uiso 0.217(6) 1 calc R U P A 2
H32E H 0.105079 0.544652 0.183117 0.143 Uiso 0.217(6) 1 calc R U P A 2
H32F H 0.230271 0.524971 0.164289 0.143 Uiso 0.217(6) 1 calc R U P A 2
C33B C 0.006(3) 0.5645(8) 0.0303(14) 0.087(7) Uani 0.217(6) 1 d D U P A 2
H33D H 0.007777 0.584318 -0.007005 0.130 Uiso 0.217(6) 1 calc R U P A 2
H33E H -0.062113 0.571251 0.055719 0.130 Uiso 0.217(6) 1 calc R U P A 2
H33F H -0.014200 0.539046 0.006513 0.130 Uiso 0.217(6) 1 calc R U P A 2
C34 C 0.512(4) 0.5486(7) 0.7784(19) 0.353(16) Uani 0.658(8) 1 d D U P B -3
H34A H 0.548589 0.566314 0.819342 0.530 Uiso 0.658(8) 1 calc R U P B -3
H34B H 0.479492 0.525027 0.797331 0.530 Uiso 0.658(8) 1 calc R U P B -3
H34C H 0.580641 0.541473 0.753760 0.530 Uiso 0.658(8) 1 calc R U P B -3
C35 C 0.398(3) 0.5691(8) 0.7227(15) 0.289(14) Uani 0.658(8) 1 d D U P B -3
H35A H 0.335092 0.577113 0.750929 0.347 Uiso 0.658(8) 1 calc R U P B -3
H35B H 0.435277 0.593403 0.707772 0.347 Uiso 0.658(8) 1 calc R U P B -3
C36 C 0.319(2) 0.5508(7) 0.6529(14) 0.288(14) Uani 0.658(8) 1 d D U P B -3
H36A H 0.290356 0.524806 0.665412 0.345 Uiso 0.658(8) 1 calc R U P B -3
H36B H 0.377892 0.546625 0.619793 0.345 Uiso 0.658(8) 1 calc R U P B -3
C37 C 0.199(2) 0.5730(7) 0.6099(14) 0.288(14) Uani 0.658(8) 1 d D U P B -3
H37A H 0.227775 0.598116 0.593368 0.345 Uiso 0.658(8) 1 calc R U P B -3
H37B H 0.142500 0.578868 0.643491 0.345 Uiso 0.658(8) 1 calc R U P B -3
C38 C 0.115(3) 0.5508(9) 0.5411(17) 0.333(16) Uani 0.658(8) 1 d D U P B -3
H38A H 0.040649 0.566980 0.516794 0.500 Uiso 0.658(8) 1 calc R U P B -3
H38B H 0.169516 0.545497 0.506635 0.500 Uiso 0.658(8) 1 calc R U P B -3
H38C H 0.084083 0.526213 0.556850 0.500 Uiso 0.658(8) 1 calc R U P B -3

loop_
_atom_site_aniso_label
_atom_site_aniso_U_11
_atom_site_aniso_U_22
_atom_site_aniso_U_33
_atom_site_aniso_U_23
_atom_site_aniso_U_13
_atom_site_aniso_U_12
Ru1 0.0249(2) 0.0502(3) 0.0231(2) 0.000 0.00777(16) 0.000
Ru2 0.0202(2) 0.0490(3) 0.02130(18) 0.000 0.00518(14) 0.000
O1 0.096(3) 0.050(2) 0.120(4) -0.016(2) 0.023(3) -0.012(2)
O2 0.078(3) 0.075(3) 0.095(3) 0.023(2) -0.004(2) -0.033(2)
O3 0.081(3) 0.060(2) 0.078(2) 0.0056(18) 0.005(2) -0.0210(19)
N1 0.0272(17) 0.057(2) 0.0236(14) -0.0056(13) 0.0080(12) 0.0013(14)
N2 0.0251(16) 0.060(2) 0.0251(13) 0.0017(13) 0.0106(11) -0.0038(14)
N3 0.0244(15) 0.0510(19) 0.0222(13) -0.0019(12) 0.0042(11) -0.0031(14)
N4 0.0248(16) 0.0514(19) 0.0248(14) 0.0005(13) 0.0073(11) 0.0029(13)
C1 0.039(3) 0.044(3) 0.038(3) 0.000 0.013(2) 0.000
C2 0.048(3) 0.044(2) 0.061(3) -0.001(2) 0.023(2) 0.0023(19)
C3 0.060(3) 0.055(3) 0.094(4) -0.011(3) 0.024(3) -0.007(2)
C4 0.080(5) 0.036(4) 0.108(6) 0.000 0.033(4) 0.000
C5 0.146(9) 0.064(5) 0.259(13) -0.009(6) 0.011(8) -0.010(5)
C6 0.044(2) 0.062(3) 0.041(2) -0.0089(19) 0.0141(18) -0.004(2)
C7 0.051(3) 0.078(3) 0.038(2) -0.022(2) 0.0186(19) -0.006(2)
C8 0.037(2) 0.091(3) 0.0298(18) -0.013(2) 0.0160(17) -0.015(2)
C9 0.035(2) 0.075(3) 0.0259(17) -0.0011(17) 0.0105(15) -0.0123(19)
C10 0.0204(17) 0.062(2) 0.0245(15) -0.0028(16) 0.0055(12) -0.0024(16)
C11 0.030(2) 0.069(3) 0.0247(16) -0.0029(16) 0.0088(14) -0.0114(18)
C12 0.032(2) 0.081(3) 0.0325(19) -0.0118(19) 0.0118(16) -0.008(2)
C13 0.037(2) 0.101(4) 0.038(2) -0.020(2) 0.0137(18) -0.024(2)
C14 0.054(3) 0.091(4) 0.047(2) -0.012(2) 0.016(2) -0.038(3)
C15 0.056(3) 0.078(3) 0.049(2) 0.001(2) 0.008(2) -0.024(3)
C16 0.035(2) 0.063(3) 0.050(2) 0.009(2) 0.0059(18) -0.014(2)
C17 0.092(5) 0.070(4) 0.093(4) 0.013(3) 0.010(4) -0.028(3)
C18 0.113(6) 0.117(6) 0.072(4) 0.018(4) 0.007(4) -0.033(4)
C19 0.137(7) 0.074(5) 0.167(7) 0.041(5) 0.001(6) -0.033(5)
C20 0.032(2) 0.055(2) 0.0338(18) -0.0012(16) 0.0099(15) 0.0073(17)
C21 0.029(2) 0.064(3) 0.042(2) 0.0014(19) 0.0111(16) 0.0114(19)
C22 0.025(2) 0.070(3) 0.0377(19) 0.0043(19) 0.0062(15) 0.0043(18)
C23 0.0251(19) 0.062(3) 0.0305(17) 0.0024(17) 0.0035(14) -0.0015(17)
C24 0.0261(17) 0.052(2) 0.0198(14) 0.0047(14) 0.0064(12) 0.0018(16)
C25 0.0213(18) 0.052(2) 0.0287(16) -0.0015(15) 0.0026(13) -0.0019(15)
C26 0.037(2) 0.057(2) 0.0281(17) -0.0033(16) 0.0042(15) -0.0060(18)
C27 0.051(3) 0.066(3) 0.0328(19) -0.0102(19) 0.0097(18) -0.008(2)
C28 0.046(3) 0.057(3) 0.042(2) -0.0160(19) 0.0038(18) -0.002(2)
C29 0.041(2) 0.049(2) 0.054(2) -0.0016(19) 0.0041(18) -0.0019(19)
C30 0.037(2) 0.056(3) 0.0360(19) -0.0005(17) 0.0098(16) -0.0022(18)
C31 0.067(4) 0.044(3) 0.079(4) 0.004(3) 0.028(3) -0.001(3)
C32 0.100(6) 0.064(5) 0.138(7) 0.031(5) 0.047(6) -0.001(4)
C33 0.099(7) 0.079(5) 0.095(6) 0.018(4) 0.031(5) 0.010(5)
C31B 0.088(8) 0.060(8) 0.085(8) 0.000(7) 0.017(8) -0.011(8)
C32B 0.102(11) 0.068(11) 0.110(11) 0.026(10) 0.016(10) -0.006(10)
C33B 0.094(16) 0.072(14) 0.098(16) -0.031(12) 0.032(13) -0.017(13)
C34 0.47(3) 0.23(2) 0.43(4) 0.136(19) 0.25(3) 0.11(2)
C35 0.40(3) 0.163(17) 0.41(3) 0.128(17) 0.31(3) 0.108(15)
C36 0.39(3) 0.166(16) 0.42(3) 0.133(16) 0.31(3) 0.110(15)
C37 0.39(3) 0.166(17) 0.42(3) 0.126(17) 0.31(3) 0.124(16)
C38 0.43(3) 0.23(2) 0.41(4) 0.12(2) 0.23(3) 0.12(2)

loop_
_atom_type_symbol
_atom_type_description
_atom_type_scat_dispersion_real
_atom_type_scat_dispersion_imag
_atom_type_scat_source
C C 0.0033 0.0016 'International Tables Vol C Tables 4.2.6.8 and 6.1.1.4'
H H 0.0000 0.0000 'International Tables Vol C Tables 4.2.6.8 and 6.1.1.4'
N N 0.0061 0.0033 'International Tables Vol C Tables 4.2.6.8 and 6.1.1.4'
O O 0.0106 0.0060 'International Tables Vol C Tables 4.2.6.8 and 6.1.1.4'
Ru Ru -1.2594 0.8363 'International Tables Vol C Tables 4.2.6.8 and 6.1.1.4'

loop_
_geom_angle_atom_site_label_1
_geom_angle_atom_site_label_2
_geom_angle_atom_site_label_3
_geom_angle
_geom_angle_site_symmetry_1
_geom_angle_site_symmetry_3
_geom_angle_publ_flag
N1 Ru1 N1 175.28(19) . 2_655 ?
N1 Ru1 N4 95.07(11) . 2_655 ?
N1 Ru1 N4 84.61(11) 2_655 2_655 ?
N1 Ru1 N4 84.61(11) . . ?
N1 Ru1 N4 95.07(11) 2_655 . ?
N4 Ru1 N4 172.29(18) 2_655 . ?
N1 Ru1 C1 92.36(9) . . ?
N1 Ru1 C1 92.36(9) 2_655 . ?
N4 Ru1 C1 93.86(9) 2_655 . ?
N4 Ru1 C1 93.86(9) . . ?
N1 Ru1 Ru2 87.64(9) . . ?
N1 Ru1 Ru2 87.64(9) 2_655 . ?
N4 Ru1 Ru2 86.14(9) 2_655 . ?
N4 Ru1 Ru2 86.14(9) . . ?
C1 Ru1 Ru2 180.0 . . ?
N2 Ru2 N2 179.56(19) 2_655 . ?
N2 Ru2 N3 89.00(12) 2_655 . ?
N2 Ru2 N3 91.00(12) . . ?
N2 Ru2 N3 91.00(12) 2_655 2_655 ?
N2 Ru2 N3 89.00(12) . 2_655 ?
N3 Ru2 N3 178.39(18) . 2_655 ?
N2 Ru2 Ru1 89.78(9) 2_655 . ?
N2 Ru2 Ru1 89.78(9) . . ?
N3 Ru2 Ru1 89.19(9) . . ?
N3 Ru2 Ru1 89.20(9) 2_655 . ?
C5 O1 C3 115.5(6) . . ?
C15 O2 C17 118.0(4) . . ?
C29 O3 C31B 139.2(11) . . ?
C29 O3 C31 122.2(4) . . ?
C6 N1 C10 117.4(3) . . ?
C6 N1 Ru1 123.3(3) . . ?
C10 N1 Ru1 118.9(2) . . ?
C10 N2 C11 117.3(3) . . ?
C10 N2 Ru2 120.7(2) . . ?
C11 N2 Ru2 122.0(2) . . ?
C24 N3 C25 118.6(3) . . ?
C24 N3 Ru2 120.0(2) . . ?
C25 N3 Ru2 121.4(2) . . ?
C20 N4 C24 118.5(3) . . ?
C20 N4 Ru1 122.9(3) . . ?
C24 N4 Ru1 118.5(2) . . ?
C2 C1 C2 118.7(6) . 2_655 ?
C2 C1 Ru1 120.6(3) . . ?
C2 C1 Ru1 120.6(3) 2_655 . ?
C3 C2 C1 121.0(5) . . ?
C3 C2 H2 119.5 . . ?
C1 C2 H2 119.5 . . ?
C2 C3 C4 120.3(6) . . ?
C2 C3 O1 114.1(5) . . ?
C4 C3 O1 125.6(5) . . ?
C3 C4 C3 118.7(7) . 2_655 ?
C3 C4 H4 120.7 . . ?
C3 C4 H4 120.7 2_655 . ?
O1 C5 H5A 109.5 . . ?
O1 C5 H5B 109.5 . . ?
H5A C5 H5B 109.5 . . ?
O1 C5 H5C 109.5 . . ?
H5A C5 H5C 109.5 . . ?
H5B C5 H5C 109.5 . . ?
N1 C6 C7 124.8(4) . . ?
N1 C6 H6 117.6 . . ?
C7 C6 H6 117.6 . . ?
C8 C7 C6 118.1(4) . . ?
C8 C7 H7 121.0 . . ?
C6 C7 H7 121.0 . . ?
C9 C8 C7 119.5(3) . . ?
C9 C8 H8 120.2 . . ?
C7 C8 H8 120.2 . . ?
C8 C9 C10 120.6(4) . . ?
C8 C9 H9 119.7 . . ?
C10 C9 H9 119.7 . . ?
N2 C10 N1 118.0(3) . . ?
N2 C10 C9 122.5(4) . . ?
N1 C10 C9 119.4(4) . . ?
C16 C11 C12 120.0(4) . . ?
C16 C11 N2 120.5(4) . . ?
C12 C11 N2 119.5(4) . . ?
C11 C12 C13 119.2(5) . . ?
C11 C12 H12 120.4 . . ?
C13 C12 H12 120.4 . . ?
C14 C13 C12 121.4(5) . . ?
C14 C13 H13 119.3 . . ?
C12 C13 H13 119.3 . . ?
C13 C14 C15 119.5(5) . . ?
C13 C14 H14 120.2 . . ?
C15 C14 H14 120.2 . . ?
O2 C15 C14 115.1(5) . . ?
O2 C15 C16 124.4(5) . . ?
C14 C15 C16 120.4(5) . . ?
C11 C16 C15 119.4(5) . . ?
C11 C16 H16 120.3 . . ?
C15 C16 H16 120.3 . . ?
O2 C17 C19 105.8(5) . . ?
O2 C17 C18 110.3(6) . . ?
C19 C17 C18 112.7(6) . . ?
O2 C17 H17 109.3 . . ?
C19 C17 H17 109.3 . . ?
C18 C17 H17 109.3 . . ?
C17 C18 H18A 109.5 . . ?
C17 C18 H18B 109.5 . . ?
H18A C18 H18B 109.5 . . ?
C17 C18 H18C 109.5 . . ?
H18A C18 H18C 109.5 . . ?
H18B C18 H18C 109.5 . . ?
C17 C19 H19A 109.5 . . ?
C17 C19 H19B 109.5 . . ?
H19A C19 H19B 109.5 . . ?
C17 C19 H19C 109.5 . . ?
H19A C19 H19C 109.5 . . ?
H19B C19 H19C 109.5 . . ?
N4 C20 C21 123.0(4) . . ?
N4 C20 H20 118.5 . . ?
C21 C20 H20 118.5 . . ?
C20 C21 C22 118.6(4) . . ?
C20 C21 H21 120.7 . . ?
C22 C21 H21 120.7 . . ?
C23 C22 C21 119.7(4) . . ?
C23 C22 H22 120.2 . . ?
C21 C22 H22 120.1 . . ?
C22 C23 C24 120.4(4) . . ?
C22 C23 H23 119.8 . . ?
C24 C23 H23 119.8 . . ?
N3 C24 N4 117.0(3) . . ?
N3 C24 C23 123.8(4) . . ?
N4 C24 C23 119.1(3) . . ?
C30 C25 C26 119.4(4) . . ?
C30 C25 N3 121.0(3) . . ?
C26 C25 N3 119.6(3) . . ?
C27 C26 C25 119.2(4) . . ?
C27 C26 H26 120.4 . . ?
C25 C26 H26 120.4 . . ?
C28 C27 C26 121.6(4) . . ?
C28 C27 H27 119.2 . . ?
C26 C27 H27 119.2 . . ?
C27 C28 C29 119.9(4) . . ?
C27 C28 H28 120.0 . . ?
C29 C28 H28 120.0 . . ?
O3 C29 C28 117.6(4) . . ?
O3 C29 C30 123.1(4) . . ?
C28 C29 C30 119.2(4) . . ?
C25 C30 C29 120.7(4) . . ?
C25 C30 H30 119.7 . . ?
C29 C30 H30 119.7 . . ?
O3 C31 C33 113.8(5) . . ?
O3 C31 C32 107.1(6) . . ?
C33 C31 C32 111.6(6) . . ?
O3 C31 H31 108.1 . . ?
C33 C31 H31 108.1 . . ?
C32 C31 H31 108.1 . . ?
C31 C32 H32A 109.5 . . ?
C31 C32 H32B 109.5 . . ?
H32A C32 H32B 109.5 . . ?
C31 C32 H32C 109.5 . . ?
H32A C32 H32C 109.5 . . ?
H32B C32 H32C 109.5 . . ?
C31 C33 H33A 109.5 . . ?
C31 C33 H33B 109.5 . . ?
H33A C33 H33B 109.5 . . ?
C31 C33 H33C 109.5 . . ?
H33A C33 H33C 109.5 . . ?
H33B C33 H33C 109.5 . . ?
O3 C31B C33B 109(2) . . ?
O3 C31B C32B 111(2) . . ?
C33B C31B C32B 113(2) . . ?
O3 C31B H31B 107.7 . . ?
C33B C31B H31B 107.7 . . ?
C32B C31B H31B 107.7 . . ?
C31B C32B H32D 109.5 . . ?
C31B C32B H32E 109.5 . . ?
H32D C32B H32E 109.5 . . ?
C31B C32B H32F 109.5 . . ?
H32D C32B H32F 109.5 . . ?
H32E C32B H32F 109.5 . . ?
C31B C33B H33D 109.5 . . ?
C31B C33B H33E 109.5 . . ?
H33D C33B H33E 109.5 . . ?
C31B C33B H33F 109.5 . . ?
H33D C33B H33F 109.5 . . ?
H33E C33B H33F 109.5 . . ?
C35 C34 H34A 109.5 . . ?
C35 C34 H34B 109.5 . . ?
H34A C34 H34B 109.5 . . ?
C35 C34 H34C 109.5 . . ?
H34A C34 H34C 109.5 . . ?
H34B C34 H34C 109.5 . . ?
C36 C35 C34 125(3) . . ?
C36 C35 H35A 106.2 . . ?
C34 C35 H35A 106.2 . . ?
C36 C35 H35B 106.2 . . ?
C34 C35 H35B 106.2 . . ?
H35A C35 H35B 106.4 . . ?
C35 C36 C37 117(3) . . ?
C35 C36 H36A 107.9 . . ?
C37 C36 H36A 107.9 . . ?
C35 C36 H36B 107.9 . . ?
C37 C36 H36B 107.9 . . ?
H36A C36 H36B 107.2 . . ?
C36 C37 C38 115(2) . . ?
C36 C37 H37A 108.6 . . ?
C38 C37 H37A 108.6 . . ?
C36 C37 H37B 108.6 . . ?
C38 C37 H37B 108.6 . . ?
H37A C37 H37B 107.6 . . ?
C37 C38 H38A 109.5 . . ?
C37 C38 H38B 109.5 . . ?
H38A C38 H38B 109.5 . . ?
C37 C38 H38C 109.5 . . ?
H38A C38 H38C 109.5 . . ?
H38B C38 H38C 109.5 . . ?

loop_
_geom_bond_atom_site_label_1
_geom_bond_atom_site_label_2
_geom_bond_distance
_geom_bond_site_symmetry_2
_geom_bond_publ_flag
Ru1 N1 2.118(3) . ?
Ru1 N1 2.118(3) 2_655 ?
Ru1 N4 2.119(3) 2_655 ?
Ru1 N4 2.119(3) . ?
Ru1 C1 2.174(6) . ?
Ru1 Ru2 2.3467(8) . ?
Ru2 N2 2.033(3) 2_655 ?
Ru2 N2 2.033(3) . ?
Ru2 N3 2.038(3) . ?
Ru2 N3 2.038(3) 2_655 ?
O1 C5 1.368(8) . ?
O1 C3 1.415(7) . ?
O2 C15 1.374(7) . ?
O2 C17 1.443(8) . ?
O3 C29 1.362(5) . ?
O3 C31B 1.37(3) . ?
O3 C31 1.379(7) . ?
N1 C6 1.355(5) . ?
N1 C10 1.370(5) . ?
N2 C10 1.341(5) . ?
N2 C11 1.427(5) . ?
N3 C24 1.344(5) . ?
N3 C25 1.422(5) . ?
N4 C20 1.360(5) . ?
N4 C24 1.375(5) . ?
C1 C2 1.398(5) . ?
C1 C2 1.398(5) 2_655 ?
C2 C3 1.379(7) . ?
C2 H2 0.9500 . ?
C3 C4 1.408(7) . ?
C4 H4 0.9500 . ?
C5 H5A 0.9800 . ?
C5 H5B 0.9800 . ?
C5 H5C 0.9800 . ?
C6 C7 1.377(5) . ?
C6 H6 0.9500 . ?
C7 C8 1.373(7) . ?
C7 H7 0.9500 . ?
C8 C9 1.372(6) . ?
C8 H8 0.9500 . ?
C9 C10 1.425(4) . ?
C9 H9 0.9500 . ?
C11 C16 1.383(6) . ?
C11 C12 1.386(6) . ?
C12 C13 1.395(6) . ?
C12 H12 0.9500 . ?
C13 C14 1.351(7) . ?
C13 H13 0.9500 . ?
C14 C15 1.384(7) . ?
C14 H14 0.9500 . ?
C15 C16 1.394(6) . ?
C16 H16 0.9500 . ?
C17 C19 1.524(9) . ?
C17 C18 1.528(9) . ?
C17 H17 1.0000 . ?
C18 H18A 0.9800 . ?
C18 H18B 0.9800 . ?
C18 H18C 0.9800 . ?
C19 H19A 0.9800 . ?
C19 H19B 0.9800 . ?
C19 H19C 0.9800 . ?
C20 C21 1.377(5) . ?
C20 H20 0.9500 . ?
C21 C22 1.390(6) . ?
C21 H21 0.9500 . ?
C22 C23 1.362(6) . ?
C22 H22 0.9500 . ?
C23 C24 1.423(5) . ?
C23 H23 0.9500 . ?
C25 C30 1.380(5) . ?
C25 C26 1.403(5) . ?
C26 C27 1.378(5) . ?
C26 H26 0.9500 . ?
C27 C28 1.363(6) . ?
C27 H27 0.9500 . ?
C28 C29 1.391(6) . ?
C28 H28 0.9500 . ?
C29 C30 1.394(6) . ?
C30 H30 0.9500 . ?
C31 C33 1.487(10) . ?
C31 C32 1.512(10) . ?
C31 H31 1.0000 . ?
C32 H32A 0.9800 . ?
C32 H32B 0.9800 . ?
C32 H32C 0.9800 . ?
C33 H33A 0.9800 . ?
C33 H33B 0.9800 . ?
C33 H33C 0.9800 . ?
C31B C33B 1.49(2) . ?
C31B C32B 1.503(19) . ?
C31B H31B 1.0000 . ?
C32B H32D 0.9800 . ?
C32B H32E 0.9800 . ?
C32B H32F 0.9800 . ?
C33B H33D 0.9800 . ?
C33B H33E 0.9800 . ?
C33B H33F 0.9800 . ?
C34 C35 1.55(2) . ?
C34 H34A 0.9800 . ?
C34 H34B 0.9800 . ?
C34 H34C 0.9800 . ?
C35 C36 1.50(2) . ?
C35 H35A 0.9900 . ?
C35 H35B 0.9900 . ?
C36 C37 1.529(19) . ?
C36 H36A 0.9900 . ?
C36 H36B 0.9900 . ?
C37 C38 1.57(2) . ?
C37 H37A 0.9900 . ?
C37 H37B 0.9900 . ?
C38 H38A 0.9800 . ?
C38 H38B 0.9800 . ?
C38 H38C 0.9800 . ?

loop_
_geom_torsion_atom_site_label_1
_geom_torsion_atom_site_label_2
_geom_torsion_atom_site_label_3
_geom_torsion_atom_site_label_4
_geom_torsion
_geom_torsion_site_symmetry_1
_geom_torsion_site_symmetry_2
_geom_torsion_site_symmetry_3
_geom_torsion_site_symmetry_4
_geom_torsion_publ_flag
C2 C1 C2 C3 0.1(3) 2_655 . . . ?
Ru1 C1 C2 C3 -179.9(3) . . . . ?
C1 C2 C3 C4 -0.1(6) . . . . ?
C1 C2 C3 O1 179.4(4) . . . . ?
C5 O1 C3 C2 179.9(6) . . . . ?
C5 O1 C3 C4 -0.6(9) . . . . ?
C2 C3 C4 C3 0.1(3) . . . 2_655 ?
O1 C3 C4 C3 -179.4(6) . . . 2_655 ?
C10 N1 C6 C7 2.4(6) . . . . ?
Ru1 N1 C6 C7 175.4(4) . . . . ?
N1 C6 C7 C8 1.3(7) . . . . ?
C6 C7 C8 C9 -2.2(7) . . . . ?
C7 C8 C9 C10 -0.4(6) . . . . ?
C11 N2 C10 N1 -160.5(3) . . . . ?
Ru2 N2 C10 N1 15.8(5) . . . . ?
C11 N2 C10 C9 20.6(5) . . . . ?
Ru2 N2 C10 C9 -163.2(3) . . . . ?
C6 N1 C10 N2 176.1(3) . . . . ?
Ru1 N1 C10 N2 2.8(5) . . . . ?
C6 N1 C10 C9 -4.9(5) . . . . ?
Ru1 N1 C10 C9 -178.2(3) . . . . ?
C8 C9 C10 N2 -177.0(4) . . . . ?
C8 C9 C10 N1 4.1(6) . . . . ?
C10 N2 C11 C16 -113.4(4) . . . . ?
Ru2 N2 C11 C16 70.4(4) . . . . ?
C10 N2 C11 C12 65.1(4) . . . . ?
Ru2 N2 C11 C12 -111.2(3) . . . . ?
C16 C11 C12 C13 -1.1(6) . . . . ?
N2 C11 C12 C13 -179.5(3) . . . . ?
C11 C12 C13 C14 0.9(6) . . . . ?
C12 C13 C14 C15 0.2(7) . . . . ?
C17 O2 C15 C14 -155.9(5) . . . . ?
C17 O2 C15 C16 26.6(8) . . . . ?
C13 C14 C15 O2 -178.9(4) . . . . ?
C13 C14 C15 C16 -1.2(7) . . . . ?
C12 C11 C16 C15 0.0(6) . . . . ?
N2 C11 C16 C15 178.5(4) . . . . ?
O2 C15 C16 C11 178.5(4) . . . . ?
C14 C15 C16 C11 1.1(7) . . . . ?
C15 O2 C17 C19 -169.0(5) . . . . ?
C15 O2 C17 C18 68.8(6) . . . . ?
C24 N4 C20 C21 -7.1(5) . . . . ?
Ru1 N4 C20 C21 174.0(3) . . . . ?
N4 C20 C21 C22 0.2(6) . . . . ?
C20 C21 C22 C23 3.4(6) . . . . ?
C21 C22 C23 C24 0.0(6) . . . . ?
C25 N3 C24 N4 -168.3(3) . . . . ?
Ru2 N3 C24 N4 13.2(4) . . . . ?
C25 N3 C24 C23 15.1(5) . . . . ?
Ru2 N3 C24 C23 -163.3(2) . . . . ?
C20 N4 C24 N3 -166.5(3) . . . . ?
Ru1 N4 C24 N3 12.5(4) . . . . ?
C20 N4 C24 C23 10.2(5) . . . . ?
Ru1 N4 C24 C23 -170.8(2) . . . . ?
C22 C23 C24 N3 169.6(3) . . . . ?
C22 C23 C24 N4 -6.9(5) . . . . ?
C24 N3 C25 C30 -105.2(4) . . . . ?
Ru2 N3 C25 C30 73.3(4) . . . . ?
C24 N3 C25 C26 76.9(4) . . . . ?
Ru2 N3 C25 C26 -104.7(4) . . . . ?
C30 C25 C26 C27 0.7(6) . . . . ?
N3 C25 C26 C27 178.7(4) . . . . ?
C25 C26 C27 C28 -0.4(7) . . . . ?
C26 C27 C28 C29 -0.3(7) . . . . ?
C31B O3 C29 C28 10.6(19) . . . . ?
C31 O3 C29 C28 158.1(5) . . . . ?
C31B O3 C29 C30 -173.1(18) . . . . ?
C31 O3 C29 C30 -25.6(7) . . . . ?
C27 C28 C29 O3 176.9(4) . . . . ?
C27 C28 C29 C30 0.5(7) . . . . ?
C26 C25 C30 C29 -0.5(6) . . . . ?
N3 C25 C30 C29 -178.5(4) . . . . ?
O3 C29 C30 C25 -176.3(4) . . . . ?
C28 C29 C30 C25 -0.1(7) . . . . ?
C29 O3 C31 C33 -63.8(7) . . . . ?
C29 O3 C31 C32 172.4(6) . . . . ?
C29 O3 C31B C33B -79(3) . . . . ?
C29 O3 C31B C32B 155.1(17) . . . . ?
C34 C35 C36 C37 172(2) . . . . ?
C35 C36 C37 C38 -176(2) . . . . ?
